data_4112652
loop_
_publ_author_name
'Liang Zhao'
'Thomas C. W. Mak'

_publ_section_title
;
 Silver(I) 1,3-Butadiynediide and Two Related Silver(I) Double Salts
 Containing the C42- Dianion
;
_journal_name_full 'Journal of the American Chemical Society'
_journal_page_first 6852
_journal_page_last 6853
_journal_paper_doi 10.1021/ja049772b
_journal_volume 126
_journal_year 2004
_chemical_formula_sum 'C8 H12 Ag16 N12 O42'
_chemical_formula_weight 2674.13
_chemical_name_systematic
; 
 Ag2C4 6AgNO3 3H2O
;
_space_group_IT_number 14
_symmetry_cell_setting monoclinic
_symmetry_space_group_name_Hall '-P 2ybc'
_symmetry_space_group_name_H-M 'P 1 21/c 1'
_atom_sites_solution_hydrogens geom
_atom_sites_solution_primary direct
_atom_sites_solution_secondary difmap
_audit_creation_method SHELXL-97
_cell_angle_alpha 90.00
_cell_angle_beta 90.171(3)
_cell_angle_gamma 90.00
_cell_formula_units_Z 4
_cell_length_a 11.8995(15)
_cell_length_b 15.531(2)
_cell_length_c 24.692(3)
_cell_measurement_temperature 293(2)
_cell_volume 4563.3(10)
_computing_structure_refinement 'SHELXL-97 (Sheldrick, 1997)'
_computing_structure_solution 'SHELXS-97 (Sheldrick, 1990)'
_diffrn_ambient_temperature 293(2)
_diffrn_measured_fraction_theta_full 0.990
_diffrn_measured_fraction_theta_max 0.990
_diffrn_radiation_monochromator graphite
_diffrn_radiation_source 'fine-focus sealed tube'
_diffrn_radiation_type MoK\a
_diffrn_radiation_wavelength 0.71073
_diffrn_reflns_av_R_equivalents 0.0406
_diffrn_reflns_av_sigmaI/netI 0.0375
_diffrn_reflns_limit_h_max 15
_diffrn_reflns_limit_h_min -15
_diffrn_reflns_limit_k_max 18
_diffrn_reflns_limit_k_min -20
_diffrn_reflns_limit_l_max 32
_diffrn_reflns_limit_l_min -21
_diffrn_reflns_number 29953
_diffrn_reflns_theta_full 28.02
_diffrn_reflns_theta_max 28.02
_diffrn_reflns_theta_min 1.55
_exptl_absorpt_coefficient_mu 6.824
_exptl_absorpt_correction_T_max 1.000
_exptl_absorpt_correction_T_min 0.590
_exptl_absorpt_correction_type SADABS
_exptl_crystal_colour Yellow
_exptl_crystal_density_diffrn 3.875
_exptl_crystal_description Block
_exptl_crystal_F_000 4880
_exptl_crystal_size_max 0.75
_exptl_crystal_size_mid 0.48
_exptl_crystal_size_min 0.48
_refine_diff_density_max 2.679
_refine_diff_density_min -2.283
_refine_diff_density_rms 0.192
_refine_ls_extinction_coef 0.00210(7)
_refine_ls_extinction_expression Fc^*^=kFc[1+0.001xFc^2^\l^3^/sin(2\q)]^-1/4^
_refine_ls_extinction_method SHELXL
_refine_ls_goodness_of_fit_ref 1.052
_refine_ls_hydrogen_treatment mixed
_refine_ls_matrix_type full
_refine_ls_number_parameters 704
_refine_ls_number_reflns 10936
_refine_ls_number_restraints 0
_refine_ls_restrained_S_all 1.052
_refine_ls_R_factor_all 0.0893
_refine_ls_R_factor_gt 0.0479
_refine_ls_shift/su_max 0.001
_refine_ls_shift/su_mean 0.000
_refine_ls_structure_factor_coef Fsqd
_refine_ls_weighting_details 'calc w=1/[\s^2^(Fo^2^)+(0.0719P)^2^+19.6186P] where P=(Fo^2^+2Fc^2^)/3'
_refine_ls_weighting_scheme calc
_refine_ls_wR_factor_gt 0.1485
_refine_ls_wR_factor_ref 0.1747
_reflns_number_gt 5639
_reflns_number_total 10936
_reflns_threshold_expression >2sigma(I)
_cod_data_source_file ja049772bsi20040114_033948_2.cif
_cod_data_source_block complex3
_cod_original_cell_volume 4563.4(10)
_cod_database_code 4112652

loop_
_symmetry_equiv_pos_as_xyz
'x, y, z'
'-x, y+1/2, -z+1/2'
'-x, -y, -z'
'x, -y-1/2, z-1/2'

loop_
_atom_site_label
_atom_site_type_symbol
_atom_site_fract_x
_atom_site_fract_y
_atom_site_fract_z
_atom_site_U_iso_or_equiv
_atom_site_adp_type
_atom_site_occupancy
_atom_site_symmetry_multiplicity
_atom_site_calc_flag
Ag1 Ag 0.63925(6) 0.25121(6) -0.14618(3) 0.0348(2) Uani 1 1 d
Ag2 Ag 0.43024(8) 0.34054(7) -0.12503(4) 0.0544(3) Uani 1 1 d
Ag3 Ag 0.62458(8) 0.11062(6) -0.04533(3) 0.0442(2) Uani 1 1 d
Ag4 Ag 0.43982(9) 0.14930(7) -0.13856(3) 0.0557(3) Uani 1 1 d
Ag5 Ag 0.36427(6) 0.25219(6) 0.13776(3) 0.0372(2) Uani 1 1 d
Ag6 Ag 0.56809(8) 0.15658(7) 0.12521(3) 0.0471(3) Uani 1 1 d
Ag7 Ag 0.38712(8) 0.38893(6) 0.04566(3) 0.0488(3) Uani 1 1 d
Ag8 Ag 0.57290(8) 0.34539(7) 0.13453(3) 0.0497(3) Uani 1 1 d
Ag9 Ag -0.13764(6) 0.00209(6) 0.14231(3) 0.0354(2) Uani 1 1 d
Ag10 Ag 0.07378(8) 0.08894(7) 0.12281(4) 0.0535(3) Uani 1 1 d
Ag11 Ag -0.12259(8) -0.13975(6) 0.04726(3) 0.0485(3) Uani 1 1 d
Ag12 Ag 0.05959(9) -0.10210(7) 0.13704(3) 0.0523(3) Uani 1 1 d
Ag13 Ag -0.13640(7) 0.49697(6) 0.14153(3) 0.0390(2) Uani 1 1 d
Ag14 Ag 0.06534(8) 0.59492(7) 0.12711(3) 0.0474(3) Uani 1 1 d
Ag15 Ag -0.11644(8) 0.36159(6) 0.04484(3) 0.0457(3) Uani 1 1 d
Ag16 Ag 0.07443(9) 0.40607(6) 0.13573(3) 0.0503(3) Uani 1 1 d
C1 C 0.5293(8) 0.2337(7) -0.0795(3) 0.029(2) Uani 1 1 d
C2 C 0.5181(7) 0.2425(7) -0.0300(3) 0.028(2) Uani 1 1 d
C3 C 0.4973(7) 0.2561(6) 0.0240(3) 0.0259(19) Uani 1 1 d
C4 C 0.4847(8) 0.2633(6) 0.0736(3) 0.028(2) Uani 1 1 d
C5 C -0.0231(8) -0.0168(7) 0.0767(3) 0.030(2) Uani 1 1 d
C6 C -0.0111(8) -0.0100(6) 0.0272(3) 0.026(2) Uani 1 1 d
C7 C -0.0173(8) 0.4876(7) 0.0771(3) 0.029(2) Uani 1 1 d
C8 C -0.0090(8) 0.4912(6) 0.0272(3) 0.025(2) Uani 1 1 d
N1 N 0.3319(7) 0.5299(6) 0.1191(3) 0.033(2) Uani 1 1 d
O1 O 0.2894(7) 0.5885(5) 0.1464(3) 0.054(2) Uani 1 1 d
O2 O 0.2683(6) 0.4688(5) 0.1028(3) 0.047(2) Uani 1 1 d
O3 O 0.4316(6) 0.5297(6) 0.1068(3) 0.051(2) Uani 1 1 d
N2 N -0.1685(7) 0.2194(5) 0.1182(3) 0.0284(18) Uani 1 1 d
O4 O -0.2300(6) 0.2803(5) 0.1021(3) 0.0468(19) Uani 1 1 d
O5 O -0.2095(7) 0.1610(5) 0.1458(3) 0.055(2) Uani 1 1 d
O6 O -0.0681(6) 0.2197(6) 0.1042(3) 0.053(2) Uani 1 1 d
N3 N 0.3273(8) 0.0375(5) 0.1138(3) 0.034(2) Uani 1 1 d
O7 O 0.2863(7) 0.0990(5) 0.1394(3) 0.049(2) Uani 1 1 d
O8 O 0.4291(6) 0.0298(5) 0.1071(3) 0.044(2) Uani 1 1 d
O9 O 0.2590(6) -0.0169(5) 0.0935(3) 0.0405(17) Uani 1 1 d
N4 N -0.1763(7) -0.2864(5) 0.1155(3) 0.0306(19) Uani 1 1 d
O10 O -0.2184(7) -0.3480(5) 0.1410(3) 0.052(2) Uani 1 1 d
O11 O -0.2412(6) -0.2307(5) 0.0954(3) 0.0439(18) Uani 1 1 d
O12 O -0.0744(6) -0.2794(6) 0.1080(3) 0.049(2) Uani 1 1 d
N5 N 0.1575(7) -0.2509(6) 0.0566(3) 0.034(2) Uani 1 1 d
O13 O 0.1604(12) -0.1984(7) 0.0204(4) 0.096(4) Uani 1 1 d
O14 O 0.1457(7) -0.3284(5) 0.0475(3) 0.050(2) Uani 1 1 d
O15 O 0.1656(6) -0.2263(5) 0.1060(3) 0.0432(19) Uani 1 1 d
N6 N 0.6576(7) 0.4992(6) 0.0543(3) 0.0324(19) Uani 1 1 d
O16 O 0.6580(16) 0.4518(7) 0.0175(4) 0.145(7) Uani 1 1 d
O17 O 0.6439(8) 0.5759(6) 0.0446(3) 0.059(3) Uani 1 1 d
O18 O 0.6703(6) 0.4750(5) 0.1022(3) 0.0396(18) Uani 1 1 d
N7 N 0.2811(6) 0.3068(5) 0.2422(3) 0.0343(16) Uani 1 1 d
O19 O 0.2608(6) 0.3186(4) 0.2910(3) 0.0506(17) Uani 1 1 d
O20 O 0.2883(5) 0.3684(4) 0.2101(3) 0.0418(15) Uani 1 1 d
O21 O 0.2937(5) 0.2313(5) 0.2238(3) 0.0354(15) Uani 1 1 d
N8 N 0.5161(6) 0.3979(7) 0.2484(2) 0.0290(18) Uani 1 1 d
O22 O 0.5464(6) 0.4368(5) 0.2059(2) 0.0371(16) Uani 1 1 d
O23 O 0.4845(6) 0.4411(5) 0.2882(3) 0.0402(17) Uani 1 1 d
O24 O 0.5196(5) 0.3193(5) 0.2498(2) 0.0392(17) Uani 1 1 d
N9 N -0.0156(5) -0.1480(7) 0.2503(2) 0.0289(18) Uani 1 1 d
O25 O 0.0167(6) -0.1924(5) 0.2106(3) 0.0409(17) Uani 1 1 d
O26 O -0.0457(6) -0.1874(5) 0.2930(3) 0.0383(16) Uani 1 1 d
O27 O -0.0182(5) -0.0684(5) 0.2483(2) 0.0362(16) Uani 1 1 d
N10 N 0.6534(7) -0.0031(5) 0.0570(3) 0.0286(18) Uani 1 1 d
O28 O 0.6433(13) -0.0529(7) 0.0208(4) 0.109(5) Uani 1 1 d
O29 O 0.6493(7) 0.0741(5) 0.0468(3) 0.052(2) Uani 1 1 d
O30 O 0.6648(6) -0.0260(5) 0.1048(3) 0.0402(18) Uani 1 1 d
N11 N 0.1544(8) 0.2521(7) 0.0527(3) 0.038(2) Uani 1 1 d
O31 O 0.1716(6) 0.2778(6) 0.1012(3) 0.048(2) Uani 1 1 d
O32 O 0.1502(9) 0.1737(5) 0.0443(3) 0.065(3) Uani 1 1 d
O33 O 0.1364(15) 0.3021(7) 0.0174(4) 0.138(6) Uani 1 1 d
N12 N -0.2196(5) 0.4434(4) 0.2459(3) 0.0311(15) Uani 1 1 d
O34 O -0.2078(6) 0.5193(4) 0.2274(3) 0.0366(16) Uani 1 1 d
O35 O -0.2118(5) 0.3815(4) 0.2132(2) 0.0382(14) Uani 1 1 d
O36 O -0.2402(6) 0.4304(4) 0.2941(2) 0.0483(17) Uani 1 1 d
O1W O 0.4252(6) 0.3862(5) -0.2151(3) 0.0390(17) Uani 1 1 d
O2W O 0.7342(5) 0.2632(4) -0.2234(2) 0.0276(13) Uani 1 1 d
O3W O 0.6001(5) 0.1303(4) 0.2152(2) 0.0331(15) Uani 1 1 d
O4W O -0.2329(5) 0.0121(4) 0.2199(2) 0.0295(14) Uani 1 1 d
O5W O 0.0760(5) 0.1360(5) 0.2122(3) 0.0376(16) Uani 1 1 d
O6W O 0.0991(5) 0.6171(4) 0.2178(2) 0.0325(15) Uani 1 1 d

loop_
_atom_site_aniso_label
_atom_site_aniso_U_11
_atom_site_aniso_U_22
_atom_site_aniso_U_33
_atom_site_aniso_U_23
_atom_site_aniso_U_13
_atom_site_aniso_U_12
Ag1 0.0269(4) 0.0504(5) 0.0270(3) 0.0053(3) 0.0047(3) -0.0026(4)
Ag2 0.0588(6) 0.0610(7) 0.0436(5) 0.0130(4) 0.0021(4) 0.0275(5)
Ag3 0.0636(6) 0.0316(5) 0.0373(4) -0.0009(3) 0.0019(4) 0.0160(4)
Ag4 0.0806(7) 0.0592(6) 0.0274(4) -0.0046(4) -0.0006(4) -0.0396(5)
Ag5 0.0278(4) 0.0536(5) 0.0301(3) 0.0024(3) 0.0075(3) -0.0002(4)
Ag6 0.0554(6) 0.0498(6) 0.0359(4) 0.0056(4) -0.0061(4) 0.0209(5)
Ag7 0.0747(7) 0.0345(5) 0.0374(4) 0.0023(4) 0.0021(4) 0.0223(5)
Ag8 0.0696(6) 0.0492(6) 0.0303(4) -0.0057(4) 0.0011(4) -0.0293(5)
Ag9 0.0273(4) 0.0478(5) 0.0310(3) -0.0058(3) 0.0055(3) 0.0034(4)
Ag10 0.0559(6) 0.0589(7) 0.0457(5) -0.0141(4) 0.0019(4) -0.0259(5)
Ag11 0.0697(6) 0.0330(5) 0.0426(4) -0.0024(4) 0.0007(4) -0.0190(5)
Ag12 0.0754(6) 0.0535(6) 0.0281(4) 0.0048(4) -0.0006(4) 0.0361(5)
Ag13 0.0283(4) 0.0620(6) 0.0266(3) -0.0018(3) 0.0059(3) 0.0010(4)
Ag14 0.0554(6) 0.0492(6) 0.0377(4) -0.0064(4) -0.0066(4) -0.0185(5)
Ag15 0.0690(6) 0.0313(5) 0.0368(4) -0.0002(3) 0.0045(4) -0.0185(4)
Ag16 0.0709(6) 0.0477(6) 0.0324(4) 0.0050(4) 0.0024(4) 0.0289(5)
C1 0.032(5) 0.031(5) 0.025(4) -0.001(4) 0.001(3) 0.004(4)
C2 0.027(5) 0.035(6) 0.021(4) 0.001(4) -0.006(3) 0.005(4)
C3 0.025(4) 0.030(5) 0.023(4) -0.006(4) -0.004(3) 0.008(4)
C4 0.039(5) 0.023(5) 0.022(4) 0.000(3) 0.002(3) 0.003(4)
C5 0.036(5) 0.034(6) 0.018(4) -0.001(4) 0.004(3) -0.004(4)
C6 0.040(5) 0.014(4) 0.025(4) -0.002(3) -0.002(4) -0.003(4)
C7 0.034(5) 0.032(5) 0.021(4) -0.003(4) 0.007(4) -0.009(4)
C8 0.039(5) 0.012(4) 0.025(4) -0.003(3) 0.006(4) -0.007(4)
N1 0.026(4) 0.033(5) 0.041(4) -0.002(4) 0.006(3) 0.007(4)
O1 0.054(5) 0.044(5) 0.064(5) -0.022(4) 0.019(4) -0.002(4)
O2 0.041(4) 0.042(5) 0.059(4) -0.013(4) 0.008(3) -0.015(3)
O3 0.033(4) 0.056(6) 0.063(5) -0.020(4) 0.006(4) 0.001(4)
N2 0.035(5) 0.027(5) 0.023(3) 0.002(3) 0.002(3) -0.007(4)
O4 0.048(4) 0.036(4) 0.057(4) 0.011(3) 0.009(4) 0.007(4)
O5 0.064(5) 0.037(5) 0.064(5) 0.023(4) 0.030(4) 0.006(4)
O6 0.034(4) 0.065(6) 0.061(5) 0.021(4) 0.004(4) -0.001(4)
N3 0.038(5) 0.025(5) 0.039(4) -0.002(3) 0.014(4) 0.004(4)
O7 0.062(5) 0.031(4) 0.054(4) -0.011(3) 0.023(4) -0.005(4)
O8 0.041(5) 0.040(5) 0.051(4) -0.010(4) 0.001(4) 0.004(4)
O9 0.039(4) 0.037(4) 0.045(4) -0.011(3) 0.001(3) -0.009(3)
N4 0.039(5) 0.024(5) 0.028(4) 0.003(3) 0.003(3) -0.003(4)
O10 0.063(5) 0.033(4) 0.061(5) 0.015(4) 0.022(4) 0.006(4)
O11 0.042(4) 0.043(4) 0.047(4) 0.010(3) 0.006(3) 0.008(3)
O12 0.038(5) 0.053(6) 0.056(5) 0.011(4) -0.005(4) -0.001(4)
N5 0.036(5) 0.038(6) 0.028(4) -0.009(4) -0.003(3) -0.006(4)
O13 0.188(12) 0.045(6) 0.055(6) 0.010(4) 0.000(7) 0.003(7)
O14 0.081(6) 0.026(4) 0.045(4) -0.014(3) 0.013(4) -0.015(4)
O15 0.034(4) 0.053(5) 0.042(4) -0.017(4) -0.009(3) 0.009(4)
N6 0.035(5) 0.024(5) 0.038(4) 0.000(4) -0.004(4) -0.002(4)
O16 0.34(2) 0.046(7) 0.044(6) -0.008(5) -0.028(9) 0.002(10)
O17 0.090(7) 0.048(6) 0.039(4) 0.016(4) 0.006(4) 0.014(5)
O18 0.037(4) 0.045(5) 0.038(4) 0.018(3) -0.012(3) -0.014(4)
N7 0.030(4) 0.034(4) 0.038(4) -0.009(3) 0.003(3) -0.006(3)
O19 0.059(4) 0.055(4) 0.038(3) -0.012(3) 0.014(3) -0.006(3)
O20 0.043(4) 0.033(3) 0.050(4) 0.006(3) 0.004(3) -0.002(3)
O21 0.036(4) 0.031(4) 0.039(3) -0.009(3) 0.003(3) -0.009(3)
N8 0.028(3) 0.031(5) 0.028(4) -0.002(2) -0.004(3) -0.002(3)
O22 0.047(4) 0.038(4) 0.027(3) -0.002(3) 0.007(3) -0.011(3)
O23 0.055(4) 0.036(4) 0.030(3) -0.003(3) 0.006(3) 0.006(3)
O24 0.043(3) 0.025(4) 0.050(4) 0.000(2) 0.000(3) 0.001(3)
N9 0.024(3) 0.036(5) 0.027(4) 0.000(2) -0.004(3) 0.003(3)
O25 0.059(4) 0.036(4) 0.028(3) -0.002(3) 0.008(3) 0.008(3)
O26 0.048(4) 0.038(4) 0.029(3) -0.001(3) 0.006(3) -0.011(3)
O27 0.042(3) 0.028(4) 0.039(4) 0.001(2) -0.001(3) 0.007(3)
N10 0.033(5) 0.024(5) 0.029(4) 0.002(3) -0.001(3) 0.001(4)
O28 0.229(15) 0.056(7) 0.042(5) -0.009(5) -0.002(7) -0.019(8)
O29 0.076(6) 0.040(5) 0.040(4) 0.013(4) 0.007(4) 0.009(4)
O30 0.036(4) 0.048(5) 0.037(4) 0.018(3) -0.011(3) -0.014(4)
N11 0.039(5) 0.045(6) 0.031(4) -0.010(4) 0.001(3) -0.006(5)
O31 0.034(4) 0.061(6) 0.049(4) -0.028(4) -0.014(3) 0.013(4)
O32 0.116(8) 0.028(5) 0.051(5) -0.020(4) 0.017(5) -0.017(5)
O33 0.31(2) 0.057(7) 0.043(5) 0.010(5) 0.006(8) 0.052(9)
N12 0.026(3) 0.036(4) 0.031(3) 0.005(3) 0.001(3) 0.007(3)
O34 0.044(4) 0.025(3) 0.041(3) 0.006(3) 0.009(3) -0.002(3)
O35 0.041(3) 0.036(3) 0.037(3) -0.004(3) 0.004(3) 0.004(3)
O36 0.064(4) 0.053(4) 0.028(3) 0.010(3) 0.013(3) 0.007(3)
O1W 0.038(4) 0.044(4) 0.035(3) 0.002(3) 0.009(3) 0.000(3)
O2W 0.026(3) 0.028(3) 0.029(3) -0.005(2) 0.000(2) -0.007(2)
O3W 0.036(3) 0.034(4) 0.029(3) 0.000(3) 0.002(2) 0.001(3)
O4W 0.029(3) 0.028(3) 0.031(3) 0.004(2) 0.003(2) 0.000(3)
O5W 0.033(3) 0.045(4) 0.035(3) -0.002(3) 0.006(3) -0.004(3)
O6W 0.034(3) 0.032(4) 0.031(3) -0.001(3) 0.002(2) -0.004(3)

loop_
_atom_type_symbol
_atom_type_description
_atom_type_scat_dispersion_real
_atom_type_scat_dispersion_imag
_atom_type_scat_source
C C 0.0033 0.0016 'International Tables Vol C Tables 4.2.6.8 and 6.1.1.4'
N N 0.0061 0.0033 'International Tables Vol C Tables 4.2.6.8 and 6.1.1.4'
O O 0.0106 0.0060 'International Tables Vol C Tables 4.2.6.8 and 6.1.1.4'
Ag Ag -0.8971 1.1015 'International Tables Vol C Tables 4.2.6.8 and 6.1.1.4'
H H 0.0000 0.0000 'International Tables Vol C Tables 4.2.6.8 and 6.1.1.4'

loop_
_geom_angle_atom_site_label_1
_geom_angle_atom_site_label_2
_geom_angle_atom_site_label_3
_geom_angle
_geom_angle_site_symmetry_1
_geom_angle_site_symmetry_3
C1 Ag1 O2W 171.8(3) . .
C1 Ag1 O15 104.0(3) . 3_655
O2W Ag1 O15 83.2(2) . 3_655
C1 Ag1 Ag4 50.6(3) . .
O2W Ag1 Ag4 121.72(16) . .
O15 Ag1 Ag4 130.18(19) 3_655 .
C1 Ag1 Ag2 52.4(3) . .
O2W Ag1 Ag2 123.52(17) . .
O15 Ag1 Ag2 141.57(15) 3_655 .
Ag4 Ag1 Ag2 62.61(4) . .
C1 Ag1 Ag3 45.5(3) . .
O2W Ag1 Ag3 136.55(17) . .
O15 Ag1 Ag3 70.03(18) 3_655 .
Ag4 Ag1 Ag3 62.65(3) . .
Ag2 Ag1 Ag3 97.63(3) . .
C1 Ag2 O1W 133.6(3) . .
C1 Ag2 O17 99.4(3) . 3_665
O1W Ag2 O17 125.7(3) . 3_665
C1 Ag2 O10 127.3(3) . 3
O1W Ag2 O10 79.4(2) . 3
O17 Ag2 O10 75.6(3) 3_665 3
C1 Ag2 Ag1 46.4(2) . .
O1W Ag2 Ag1 89.61(17) . .
O17 Ag2 Ag1 133.5(2) 3_665 .
O10 Ag2 Ag1 147.3(2) 3 .
C1 Ag2 Ag4 47.6(2) . .
O1W Ag2 Ag4 101.30(18) . .
O17 Ag2 Ag4 127.57(19) 3_665 .
O10 Ag2 Ag4 93.78(19) 3 .
Ag1 Ag2 Ag4 58.08(3) . .
O9 Ag3 O29 105.6(3) 3_655 .
O9 Ag3 C1 127.1(3) 3_655 .
O29 Ag3 C1 126.4(3) . .
O9 Ag3 C2 155.6(3) 3_655 .
O29 Ag3 C2 96.6(3) . .
C1 Ag3 C2 29.7(3) . .
O9 Ag3 Ag4 98.97(18) 3_655 .
O29 Ag3 Ag4 144.3(2) . .
C1 Ag3 Ag4 43.6(2) . .
C2 Ag3 Ag4 66.5(2) . .
O9 Ag3 Ag1 89.71(19) 3_655 .
O29 Ag3 Ag1 151.0(2) . .
C1 Ag3 Ag1 39.6(2) . .
C2 Ag3 Ag1 65.92(19) . .
Ag4 Ag3 Ag1 51.73(2) . .
C1 Ag4 O23 138.2(3) . 4_565
C1 Ag4 O30 118.8(3) . 3_655
O23 Ag4 O30 84.9(2) 4_565 3_655
C1 Ag4 Ag1 47.4(2) . .
O23 Ag4 Ag1 95.18(17) 4_565 .
O30 Ag4 Ag1 152.12(17) 3_655 .
C1 Ag4 Ag2 50.3(3) . .
O23 Ag4 Ag2 133.45(17) 4_565 .
O30 Ag4 Ag2 136.36(19) 3_655 .
Ag1 Ag4 Ag2 59.31(3) . .
C1 Ag4 Ag3 47.3(3) . .
O23 Ag4 Ag3 106.34(18) 4_565 .
O30 Ag4 Ag3 87.55(16) 3_655 .
Ag1 Ag4 Ag3 65.62(3) . .
Ag2 Ag4 Ag3 97.52(4) . .
C4 Ag5 O21 159.3(3) . .
C4 Ag5 O31 109.6(3) . .
O21 Ag5 O31 91.1(2) . .
C4 Ag5 O7 109.2(3) . .
O21 Ag5 O7 73.9(2) . .
O31 Ag5 O7 79.7(3) . .
C4 Ag5 Ag6 52.7(3) . .
O21 Ag5 Ag6 109.72(18) . .
O31 Ag5 Ag6 145.32(16) . .
O7 Ag5 Ag6 79.99(18) . .
C4 Ag5 Ag8 50.3(3) . .
O21 Ag5 Ag8 114.36(16) . .
O31 Ag5 Ag8 134.6(2) . .
O7 Ag5 Ag8 141.54(18) . .
Ag6 Ag5 Ag8 61.71(4) . .
C4 Ag5 Ag7 49.3(3) . .
O21 Ag5 Ag7 142.91(18) . .
O31 Ag5 Ag7 73.1(2) . .
O7 Ag5 Ag7 132.61(19) . .
Ag6 Ag5 Ag7 101.43(3) . .
Ag8 Ag5 Ag7 63.93(3) . .
O3W Ag6 C4 137.1(3) . .
O3W Ag6 O29 126.3(2) . .
C4 Ag6 O29 96.1(3) . .
O3W Ag6 Ag5 97.24(16) . .
C4 Ag6 Ag5 47.6(2) . .
O29 Ag6 Ag5 132.5(2) . .
O3W Ag6 Ag8 95.67(17) . .
C4 Ag6 Ag8 48.5(2) . .
O29 Ag6 Ag8 124.06(19) . .
Ag5 Ag6 Ag8 59.37(3) . .
O17 Ag7 O2 110.9(3) 3_665 .
O17 Ag7 C4 123.3(3) 3_665 .
O2 Ag7 C4 123.6(3) . .
O17 Ag7 C3 94.1(3) 3_665 .
O2 Ag7 C3 151.4(3) . .
C4 Ag7 C3 29.3(3) . .
O17 Ag7 Ag5 147.6(2) 3_665 .
O2 Ag7 Ag5 82.4(2) . .
C4 Ag7 Ag5 43.4(2) . .
C3 Ag7 Ag5 69.01(19) . .
O17 Ag7 Ag8 145.0(2) 3_665 .
O2 Ag7 Ag8 96.6(2) . .
C4 Ag7 Ag8 44.5(2) . .
C3 Ag7 Ag8 66.96(19) . .
Ag5 Ag7 Ag8 54.23(3) . .
C4 Ag8 O22 144.0(3) . .
C4 Ag8 O18 118.0(3) . .
O22 Ag8 O18 79.0(2) . .
C4 Ag8 Ag5 47.7(2) . .
O22 Ag8 Ag5 99.78(17) . .
O18 Ag8 Ag5 146.05(17) . .
C4 Ag8 Ag6 50.9(2) . .
O22 Ag8 Ag6 132.56(17) . .
O18 Ag8 Ag6 143.13(18) . .
Ag5 Ag8 Ag6 58.92(3) . .
C4 Ag8 Ag7 48.1(2) . .
O22 Ag8 Ag7 107.62(19) . .
O18 Ag8 Ag7 85.93(16) . .
Ag5 Ag8 Ag7 61.84(3) . .
Ag6 Ag8 Ag7 98.31(4) . .
C5 Ag9 O4W 169.8(3) . .
C5 Ag9 O30 106.8(3) . 1_455
O4W Ag9 O30 81.7(2) . 1_455
C5 Ag9 Ag12 50.4(3) . .
O4W Ag9 Ag12 119.85(17) . .
O30 Ag9 Ag12 129.86(18) 1_455 .
C5 Ag9 Ag10 51.9(3) . .
O4W Ag9 Ag10 123.59(17) . .
O30 Ag9 Ag10 144.66(15) 1_455 .
Ag12 Ag9 Ag10 62.72(4) . .
C5 Ag9 Ag11 47.0(3) . .
O4W Ag9 Ag11 134.52(17) . .
O30 Ag9 Ag11 70.94(18) 1_455 .
Ag12 Ag9 Ag11 62.09(3) . .
Ag10 Ag9 Ag11 98.45(3) . .
C5 Ag10 O5W 134.2(3) . .
C5 Ag10 O32 100.0(3) . .
O5W Ag10 O32 124.3(2) . .
C5 Ag10 O7 127.8(3) . .
O5W Ag10 O7 79.7(2) . .
O32 Ag10 O7 74.5(3) . .
C5 Ag10 Ag9 46.9(2) . .
O5W Ag10 Ag9 89.77(16) . .
O32 Ag10 Ag9 133.5(2) . .
O7 Ag10 Ag9 149.11(19) . .
C5 Ag10 Ag12 47.4(3) . .
O5W Ag10 Ag12 101.58(18) . .
O32 Ag10 Ag12 129.05(18) . .
O7 Ag10 Ag12 95.58(18) . .
Ag9 Ag10 Ag12 57.95(3) . .
O11 Ag11 O32 105.8(3) . 3
O11 Ag11 C5 129.7(3) . .
O32 Ag11 C5 123.3(3) 3 .
O11 Ag11 C6 158.1(3) . .
O32 Ag11 C6 93.7(3) 3 .
C5 Ag11 C6 29.6(3) . .
O11 Ag11 Ag12 99.83(19) . .
O32 Ag11 Ag12 144.6(2) 3 .
C5 Ag11 Ag12 44.7(2) . .
C6 Ag11 Ag12 67.7(2) . .
O11 Ag11 Ag9 90.5(2) . .
O32 Ag11 Ag9 148.0(2) 3 .
C5 Ag11 Ag9 41.6(2) . .
C6 Ag11 Ag9 67.60(19) . .
Ag12 Ag11 Ag9 53.18(3) . .
C5 Ag12 O25 141.0(3) . .
C5 Ag12 O15 119.5(3) . .
O25 Ag12 O15 83.3(2) . .
C5 Ag12 Ag9 47.9(2) . .
O25 Ag12 Ag9 97.03(17) . .
O15 Ag12 Ag9 153.15(17) . .
C5 Ag12 Ag10 49.8(3) . .
O25 Ag12 Ag10 133.97(17) . .
O15 Ag12 Ag10 136.11(19) . .
Ag9 Ag12 Ag10 59.33(3) . .
C5 Ag12 Ag11 48.4(3) . .
O25 Ag12 Ag11 106.40(19) . .
O15 Ag12 Ag11 89.29(17) . .
Ag9 Ag12 Ag11 64.73(3) . .
Ag10 Ag12 Ag11 98.06(4) . .
C7 Ag13 O34 159.7(3) . .
C7 Ag13 O18 108.1(3) . 1_455
O34 Ag13 O18 92.1(2) . 1_455
C7 Ag13 O10 108.0(3) . 1_565
O34 Ag13 O10 74.1(2) . 1_565
O18 Ag13 O10 77.3(3) 1_455 1_565
C7 Ag13 Ag14 52.1(3) . .
O34 Ag13 Ag14 110.13(17) . .
O18 Ag13 Ag14 142.06(15) 1_455 .
O10 Ag13 Ag14 79.76(18) 1_565 .
C7 Ag13 Ag16 49.5(3) . .
O34 Ag13 Ag16 116.17(18) . .
O18 Ag13 Ag16 135.13(19) 1_455 .
O10 Ag13 Ag16 141.31(19) 1_565 .
Ag14 Ag13 Ag16 61.59(4) . .
C7 Ag13 Ag15 49.3(3) . .
O34 Ag13 Ag15 144.43(17) . .
O18 Ag13 Ag15 72.04(18) 1_455 .
O10 Ag13 Ag15 129.49(19) 1_565 .
Ag14 Ag13 Ag15 101.11(3) . .
Ag16 Ag13 Ag15 64.75(3) . .
C7 Ag14 O6W 134.9(3) . .
C7 Ag14 O14 95.0(3) . 1_565
O6W Ag14 O14 129.1(2) . 1_565
C7 Ag14 Ag13 47.4(2) . .
O6W Ag14 Ag13 95.88(16) . .
O14 Ag14 Ag13 132.5(2) 1_565 .
C7 Ag14 Ag16 48.0(3) . .
O6W Ag14 Ag16 94.15(17) . .
O14 Ag14 Ag16 121.30(17) 1_565 .
Ag13 Ag14 Ag16 59.50(3) . .
O4 Ag15 O14 112.6(3) . 3
O4 Ag15 C7 121.4(3) . .
O14 Ag15 C7 124.4(3) 3 .
O4 Ag15 C8 150.0(3) . .
O14 Ag15 C8 94.8(3) 3 .
C7 Ag15 C8 29.6(3) . .
O4 Ag15 Ag13 81.8(2) . .
O14 Ag15 Ag13 148.8(2) 3 .
C7 Ag15 Ag13 42.09(19) . .
C8 Ag15 Ag13 68.17(18) . .
O4 Ag15 Ag16 95.8(2) . .
O14 Ag15 Ag16 144.1(2) 3 .
C7 Ag15 Ag16 42.6(2) . .
C8 Ag15 Ag16 65.3(2) . .
Ag13 Ag15 Ag16 53.05(3) . .
C7 Ag16 O26 141.8(3) . 2
C7 Ag16 O31 118.0(3) . .
O26 Ag16 O31 80.0(3) 2 .
C7 Ag16 Ag13 47.4(2) . .
O26 Ag16 Ag13 97.99(17) 2 .
O31 Ag16 Ag13 145.57(18) . .
C7 Ag16 Ag14 50.5(3) . .
O26 Ag16 Ag14 132.58(17) 2 .
O31 Ag16 Ag14 143.1(2) . .
Ag13 Ag16 Ag14 58.91(3) . .
C7 Ag16 Ag15 47.8(3) . .
O26 Ag16 Ag15 106.67(19) 2 .
O31 Ag16 Ag15 85.24(17) . .
Ag13 Ag16 Ag15 62.20(3) . .
Ag14 Ag16 Ag15 97.81(4) . .
C2 C1 Ag1 145.1(8) . .
C2 C1 Ag4 131.1(8) . .
Ag1 C1 Ag4 82.1(3) . .
C2 C1 Ag2 110.1(7) . .
Ag1 C1 Ag2 81.1(3) . .
Ag4 C1 Ag2 82.1(3) . .
C2 C1 Ag3 77.9(6) . .
Ag1 C1 Ag3 94.8(4) . .
Ag4 C1 Ag3 89.2(4) . .
Ag2 C1 Ag3 170.8(4) . .
C1 C2 C3 175.1(11) . .
C1 C2 Ag3 72.3(6) . .
C3 C2 Ag3 112.0(8) . .
C4 C3 C2 174.9(12) . .
C4 C3 Ag7 69.5(6) . .
C2 C3 Ag7 115.4(8) . .
C3 C4 Ag5 143.7(8) . .
C3 C4 Ag8 131.3(8) . .
Ag5 C4 Ag8 82.0(3) . .
C3 C4 Ag6 115.3(7) . .
Ag5 C4 Ag6 79.7(3) . .
Ag8 C4 Ag6 80.7(3) . .
C3 C4 Ag7 81.2(6) . .
Ag5 C4 Ag7 87.3(3) . .
Ag8 C4 Ag7 87.4(3) . .
Ag6 C4 Ag7 163.4(4) . .
C6 C5 Ag9 144.4(9) . .
C6 C5 Ag12 131.4(8) . .
Ag9 C5 Ag12 81.7(3) . .
C6 C5 Ag10 111.6(7) . .
Ag9 C5 Ag10 81.2(3) . .
Ag12 C5 Ag10 82.8(3) . .
C6 C5 Ag11 79.8(6) . .
Ag9 C5 Ag11 91.4(3) . .
Ag12 C5 Ag11 86.9(4) . .
Ag10 C5 Ag11 168.0(4) . .
C5 C6 C6 171.0(13) . 3
C5 C6 Ag11 70.5(6) . .
C6 C6 Ag11 118.5(8) 3 .
C8 C7 Ag13 142.4(9) . .
C8 C7 Ag16 129.6(8) . .
Ag13 C7 Ag16 83.0(3) . .
C8 C7 Ag14 117.9(7) . .
Ag13 C7 Ag14 80.4(3) . .
Ag16 C7 Ag14 81.6(3) . .
C8 C7 Ag15 75.5(6) . .
Ag13 C7 Ag15 88.6(3) . .
Ag16 C7 Ag15 89.5(4) . .
Ag14 C7 Ag15 166.6(4) . .
C7 C8 C8 170.1(12) . 3_565
C7 C8 Ag15 74.9(6) . .
C8 C8 Ag15 114.9(8) 3_565 .
O3 N1 O1 122.1(9) . .
O3 N1 O2 119.6(8) . .
O1 N1 O2 118.3(8) . .
N1 O2 Ag7 102.9(5) . .
O5 N2 O6 122.4(9) . .
O5 N2 O4 119.6(8) . .
O6 N2 O4 117.9(8) . .
N2 O4 Ag15 105.1(5) . .
O8 N3 O7 122.1(9) . .
O8 N3 O9 120.7(8) . .
O7 N3 O9 117.2(8) . .
N3 O7 Ag5 124.3(6) . .
N3 O7 Ag10 105.1(6) . .
Ag5 O7 Ag10 114.3(3) . .
N3 O9 Ag3 103.6(5) . 3_655
O12 N4 O10 122.7(9) . .
O12 N4 O11 118.8(8) . .
O10 N4 O11 118.5(9) . .
N4 O10 Ag2 106.5(6) . 3
N4 O10 Ag13 124.1(6) . 1_545
Ag2 O10 Ag13 114.4(3) 3 1_545
N4 O11 Ag11 104.3(6) . .
O13 N5 O14 121.8(9) . .
O13 N5 O15 120.0(10) . .
O14 N5 O15 118.2(9) . .
N5 O14 Ag15 114.0(6) . 3
N5 O14 Ag14 111.5(6) . 1_545
Ag15 O14 Ag14 127.0(3) 3 1_545
N5 O15 Ag12 119.9(6) . .
N5 O15 Ag1 113.0(6) . 3_655
Ag12 O15 Ag1 118.1(3) . 3_655
O16 N6 O17 117.5(10) . .
O16 N6 O18 122.9(10) . .
O17 N6 O18 119.6(9) . .
N6 O17 Ag7 115.9(7) . 3_665
N6 O17 Ag2 113.0(6) . 3_665
Ag7 O17 Ag2 125.2(4) 3_665 3_665
N6 O18 Ag8 119.9(6) . .
N6 O18 Ag13 115.6(5) . 1_655
Ag8 O18 Ag13 114.6(3) . 1_655
O19 N7 O20 121.1(7) . .
O19 N7 O21 120.6(7) . .
O20 N7 O21 118.3(7) . .
N7 O21 Ag5 104.1(5) . .
O24 N8 O23 121.7(7) . .
O24 N8 O22 119.3(7) . .
O23 N8 O22 119.0(10) . .
N8 O22 Ag8 112.6(6) . .
N8 O23 Ag4 110.7(6) . 4_566
O27 N9 O25 121.5(7) . .
O27 N9 O26 120.4(7) . .
O25 N9 O26 118.0(10) . .
N9 O25 Ag12 110.0(6) . .
N9 O26 Ag16 111.9(6) . 2_545
O28 N10 O29 118.6(9) . .
O28 N10 O30 122.7(10) . .
O29 N10 O30 118.6(8) . .
N10 O29 Ag3 115.9(6) . .
N10 O29 Ag6 110.8(6) . .
Ag3 O29 Ag6 124.9(3) . .
N10 O30 Ag4 119.8(6) . 3_655
N10 O30 Ag9 113.1(5) . 1_655
Ag4 O30 Ag9 118.7(3) 3_655 1_655
O33 N11 O32 120.8(10) . .
O33 N11 O31 120.8(11) . .
O32 N11 O31 118.2(10) . .
N11 O31 Ag16 120.3(7) . .
N11 O31 Ag5 115.7(6) . .
Ag16 O31 Ag5 115.9(3) . .
N11 O32 Ag11 113.0(7) . 3
N11 O32 Ag10 113.6(6) . .
Ag11 O32 Ag10 125.1(4) 3 .
O36 N12 O35 120.6(7) . .
O36 N12 O34 121.3(7) . .
O35 N12 O34 118.1(7) . .
N12 O34 Ag13 103.3(5) . .

loop_
_geom_bond_atom_site_label_1
_geom_bond_atom_site_label_2
_geom_bond_distance
_geom_bond_site_symmetry_2
Ag1 C1 2.124(8) .
Ag1 O2W 2.228(5) .
Ag1 O15 2.552(7) 3_655
Ag1 Ag4 2.8593(12) .
Ag1 Ag2 2.8967(12) .
Ag1 Ag3 3.3170(12) .
Ag2 C1 2.323(10) .
Ag2 O1W 2.335(7) .
Ag2 O17 2.533(8) 3_665
Ag2 O10 2.553(9) 3
Ag2 Ag4 2.9911(16) .
Ag3 O9 2.337(7) 3_655
Ag3 O29 2.363(8) .
Ag3 C1 2.376(10) .
Ag3 C2 2.439(10) .
Ag3 Ag4 3.2348(14) .
Ag4 C1 2.230(10) .
Ag4 O23 2.352(7) 4_565
Ag4 O30 2.433(7) 3_655
Ag5 C4 2.147(8) .
Ag5 O21 2.309(6) .
Ag5 O31 2.493(7) .
Ag5 O7 2.555(8) .
Ag5 Ag6 2.8615(12) .
Ag5 Ag8 2.8750(12) .
Ag5 Ag7 3.1242(12) .
Ag6 O3W 2.290(6) .
Ag6 C4 2.313(9) .
Ag6 O29 2.516(8) .
Ag6 Ag8 2.9420(15) .
Ag7 O17 2.323(8) 3_665
Ag7 O2 2.355(7) .
Ag7 C4 2.372(10) .
Ag7 C3 2.503(9) .
Ag7 Ag8 3.1829(14) .
Ag8 C4 2.232(9) .
Ag8 O22 2.286(6) .
Ag8 O18 2.458(7) .
Ag9 C5 2.139(8) .
Ag9 O4W 2.235(6) .
Ag9 O30 2.562(7) 1_455
Ag9 Ag12 2.8541(12) .
Ag9 Ag10 2.8962(12) .
Ag9 Ag11 3.2243(12) .
Ag10 C5 2.305(10) .
Ag10 O5W 2.325(6) .
Ag10 O32 2.516(8) .
Ag10 O7 2.565(8) .
Ag10 Ag12 2.9927(16) .
Ag11 O11 2.326(7) .
Ag11 O32 2.344(8) 3
Ag11 C5 2.360(10) .
Ag11 C6 2.464(9) .
Ag11 Ag12 3.1509(14) .
Ag12 C5 2.221(10) .
Ag12 O25 2.352(7) .
Ag12 O15 2.430(7) .
Ag13 C7 2.139(8) .
Ag13 O34 2.313(6) .
Ag13 O18 2.517(7) 1_455
Ag13 O10 2.598(8) 1_565
Ag13 Ag14 2.8652(13) .
Ag13 Ag16 2.8827(13) .
Ag13 Ag15 3.1906(12) .
Ag14 C7 2.294(10) .
Ag14 O6W 2.300(6) .
Ag14 O14 2.492(7) 1_565
Ag14 Ag16 2.9428(15) .
Ag15 O4 2.330(7) .
Ag15 O14 2.362(8) 3
Ag15 C7 2.419(10) .
Ag15 C8 2.425(8) .
Ag15 Ag16 3.2623(14) .
Ag16 C7 2.209(10) .
Ag16 O26 2.307(7) 2
Ag16 O31 2.457(7) .
C1 C2 1.236(11) .
C2 C3 1.375(12) .
C3 C4 1.238(11) .
C5 C6 1.238(11) .
C6 C6 1.402(16) 3
C7 C8 1.238(11) .
C8 C8 1.387(15) 3_565
N1 O3 1.226(9) .
N1 O1 1.241(10) .
N1 O2 1.277(11) .
N2 O5 1.236(10) .
N2 O6 1.244(10) .
N2 O4 1.259(10) .
N3 O8 1.228(10) .
N3 O7 1.245(10) .
N3 O9 1.275(11) .
O9 Ag3 2.337(7) 3_655
N4 O12 1.232(10) .
N4 O10 1.251(10) .
N4 O11 1.261(10) .
O10 Ag2 2.553(9) 3
O10 Ag13 2.598(8) 1_545
N5 O13 1.210(12) .
N5 O14 1.232(11) .
N5 O15 1.282(10) .
O14 Ag15 2.362(8) 3
O14 Ag14 2.492(7) 1_545
O15 Ag1 2.552(7) 3_655
N6 O16 1.170(12) .
N6 O17 1.225(11) .
N6 O18 1.249(10) .
O17 Ag7 2.323(8) 3_665
O17 Ag2 2.533(8) 3_665
O18 Ag13 2.517(7) 1_655
N7 O19 1.244(9) .
N7 O20 1.246(9) .
N7 O21 1.266(9) .
N8 O24 1.223(12) .
N8 O23 1.249(9) .
N8 O22 1.263(9) .
O23 Ag4 2.352(7) 4_566
N9 O27 1.237(12) .
N9 O25 1.259(9) .
N9 O26 1.271(9) .
O26 Ag16 2.307(7) 2_545
N10 O28 1.187(12) .
N10 O29 1.227(11) .
N10 O30 1.239(9) .
O30 Ag4 2.433(7) 3_655
O30 Ag9 2.562(7) 1_655
N11 O33 1.188(13) .
N11 O32 1.236(12) .
N11 O31 1.277(10) .
O32 Ag11 2.344(8) 3
N12 O36 1.232(8) .
N12 O35 1.258(8) .
N12 O34 1.273(9) .
